data_4004108
loop_
_publ_author_name
'Didier, Christophe'
'Pang, Wei Kong'
'Guo, Zaiping'
'Schmid, Siegbert'
'Peterson, Vanessa K.'

_chemical_formula_structural Al
_chemical_formula_sum Al
_chemical_name_common Aluminum
_space_group_IT_number 225
_space_group_name_Hall '-F 4 2 3'
_space_group_name_H-M_alt 'F m -3 m'
_cell_angle_alpha 90.
_cell_angle_beta 90.
_cell_angle_gamma 90.
_cell_formula_units_Z 4
_cell_length_a 4.0494
_cell_length_b 4.0494
_cell_length_c 4.0494
_cell_volume 66.401
_cod_data_source_file Al_Fm3m_Didier_DC300.cif
_cod_data_source_block Al_Chateigner
_cod_original_cell_volume 66.4
_cod_original_formula_sum Al1
_cod_database_code 4004108

loop_
_publ_section_title
;
 Phase evolution and intermittent disorder in electrochemically lithiated
 graphite determined using in operando neutron diffraction
;

loop_
_journal_name_full
_journal_year
_journal_journal_volume
_journal_page_first
_journal_page_last
'Chemistry of Materials' 2020 32 2518 2531

loop_
_symmetry_equiv_pos_site_id
_symmetry_equiv_pos_as_xyz
1 'z, y, -x'
2 'y, x, -z'
3 'x, z, -y'
4 'z, x, -y'
5 'y, z, -x'
6 'x, y, -z'
7 'z, -y, x'
8 'y, -x, z'
9 'x, -z, y'
10 'z, -x, y'
11 'y, -z, x'
12 'x, -y, z'
13 '-z, y, x'
14 '-y, x, z'
15 '-x, z, y'
16 '-z, x, y'
17 '-y, z, x'
18 '-x, y, z'
19 '-z, -y, -x'
20 '-y, -x, -z'
21 '-x, -z, -y'
22 '-z, -x, -y'
23 '-y, -z, -x'
24 '-x, -y, -z'
25 '-z, -y, x'
26 '-y, -x, z'
27 '-x, -z, y'
28 '-z, -x, y'
29 '-y, -z, x'
30 '-x, -y, z'
31 '-z, y, -x'
32 '-y, x, -z'
33 '-x, z, -y'
34 '-z, x, -y'
35 '-y, z, -x'
36 '-x, y, -z'
37 'z, -y, -x'
38 'y, -x, -z'
39 'x, -z, -y'
40 'z, -x, -y'
41 'y, -z, -x'
42 'x, -y, -z'
43 'z, y, x'
44 'y, x, z'
45 'x, z, y'
46 'z, x, y'
47 'y, z, x'
48 'x, y, z'
49 'z, y+1/2, -x+1/2'
50 'y, x+1/2, -z+1/2'
51 'x, z+1/2, -y+1/2'
52 'z, x+1/2, -y+1/2'
53 'y, z+1/2, -x+1/2'
54 'x, y+1/2, -z+1/2'
55 'z, -y+1/2, x+1/2'
56 'y, -x+1/2, z+1/2'
57 'x, -z+1/2, y+1/2'
58 'z, -x+1/2, y+1/2'
59 'y, -z+1/2, x+1/2'
60 'x, -y+1/2, z+1/2'
61 '-z, y+1/2, x+1/2'
62 '-y, x+1/2, z+1/2'
63 '-x, z+1/2, y+1/2'
64 '-z, x+1/2, y+1/2'
65 '-y, z+1/2, x+1/2'
66 '-x, y+1/2, z+1/2'
67 '-z, -y+1/2, -x+1/2'
68 '-y, -x+1/2, -z+1/2'
69 '-x, -z+1/2, -y+1/2'
70 '-z, -x+1/2, -y+1/2'
71 '-y, -z+1/2, -x+1/2'
72 '-x, -y+1/2, -z+1/2'
73 '-z, -y+1/2, x+1/2'
74 '-y, -x+1/2, z+1/2'
75 '-x, -z+1/2, y+1/2'
76 '-z, -x+1/2, y+1/2'
77 '-y, -z+1/2, x+1/2'
78 '-x, -y+1/2, z+1/2'
79 '-z, y+1/2, -x+1/2'
80 '-y, x+1/2, -z+1/2'
81 '-x, z+1/2, -y+1/2'
82 '-z, x+1/2, -y+1/2'
83 '-y, z+1/2, -x+1/2'
84 '-x, y+1/2, -z+1/2'
85 'z, -y+1/2, -x+1/2'
86 'y, -x+1/2, -z+1/2'
87 'x, -z+1/2, -y+1/2'
88 'z, -x+1/2, -y+1/2'
89 'y, -z+1/2, -x+1/2'
90 'x, -y+1/2, -z+1/2'
91 'z, y+1/2, x+1/2'
92 'y, x+1/2, z+1/2'
93 'x, z+1/2, y+1/2'
94 'z, x+1/2, y+1/2'
95 'y, z+1/2, x+1/2'
96 'x, y+1/2, z+1/2'
97 'z+1/2, y, -x+1/2'
98 'y+1/2, x, -z+1/2'
99 'x+1/2, z, -y+1/2'
100 'z+1/2, x, -y+1/2'
101 'y+1/2, z, -x+1/2'
102 'x+1/2, y, -z+1/2'
103 'z+1/2, -y, x+1/2'
104 'y+1/2, -x, z+1/2'
105 'x+1/2, -z, y+1/2'
106 'z+1/2, -x, y+1/2'
107 'y+1/2, -z, x+1/2'
108 'x+1/2, -y, z+1/2'
109 '-z+1/2, y, x+1/2'
110 '-y+1/2, x, z+1/2'
111 '-x+1/2, z, y+1/2'
112 '-z+1/2, x, y+1/2'
113 '-y+1/2, z, x+1/2'
114 '-x+1/2, y, z+1/2'
115 '-z+1/2, -y, -x+1/2'
116 '-y+1/2, -x, -z+1/2'
117 '-x+1/2, -z, -y+1/2'
118 '-z+1/2, -x, -y+1/2'
119 '-y+1/2, -z, -x+1/2'
120 '-x+1/2, -y, -z+1/2'
121 '-z+1/2, -y, x+1/2'
122 '-y+1/2, -x, z+1/2'
123 '-x+1/2, -z, y+1/2'
124 '-z+1/2, -x, y+1/2'
125 '-y+1/2, -z, x+1/2'
126 '-x+1/2, -y, z+1/2'
127 '-z+1/2, y, -x+1/2'
128 '-y+1/2, x, -z+1/2'
129 '-x+1/2, z, -y+1/2'
130 '-z+1/2, x, -y+1/2'
131 '-y+1/2, z, -x+1/2'
132 '-x+1/2, y, -z+1/2'
133 'z+1/2, -y, -x+1/2'
134 'y+1/2, -x, -z+1/2'
135 'x+1/2, -z, -y+1/2'
136 'z+1/2, -x, -y+1/2'
137 'y+1/2, -z, -x+1/2'
138 'x+1/2, -y, -z+1/2'
139 'z+1/2, y, x+1/2'
140 'y+1/2, x, z+1/2'
141 'x+1/2, z, y+1/2'
142 'z+1/2, x, y+1/2'
143 'y+1/2, z, x+1/2'
144 'x+1/2, y, z+1/2'
145 'z+1/2, y+1/2, -x'
146 'y+1/2, x+1/2, -z'
147 'x+1/2, z+1/2, -y'
148 'z+1/2, x+1/2, -y'
149 'y+1/2, z+1/2, -x'
150 'x+1/2, y+1/2, -z'
151 'z+1/2, -y+1/2, x'
152 'y+1/2, -x+1/2, z'
153 'x+1/2, -z+1/2, y'
154 'z+1/2, -x+1/2, y'
155 'y+1/2, -z+1/2, x'
156 'x+1/2, -y+1/2, z'
157 '-z+1/2, y+1/2, x'
158 '-y+1/2, x+1/2, z'
159 '-x+1/2, z+1/2, y'
160 '-z+1/2, x+1/2, y'
161 '-y+1/2, z+1/2, x'
162 '-x+1/2, y+1/2, z'
163 '-z+1/2, -y+1/2, -x'
164 '-y+1/2, -x+1/2, -z'
165 '-x+1/2, -z+1/2, -y'
166 '-z+1/2, -x+1/2, -y'
167 '-y+1/2, -z+1/2, -x'
168 '-x+1/2, -y+1/2, -z'
169 '-z+1/2, -y+1/2, x'
170 '-y+1/2, -x+1/2, z'
171 '-x+1/2, -z+1/2, y'
172 '-z+1/2, -x+1/2, y'
173 '-y+1/2, -z+1/2, x'
174 '-x+1/2, -y+1/2, z'
175 '-z+1/2, y+1/2, -x'
176 '-y+1/2, x+1/2, -z'
177 '-x+1/2, z+1/2, -y'
178 '-z+1/2, x+1/2, -y'
179 '-y+1/2, z+1/2, -x'
180 '-x+1/2, y+1/2, -z'
181 'z+1/2, -y+1/2, -x'
182 'y+1/2, -x+1/2, -z'
183 'x+1/2, -z+1/2, -y'
184 'z+1/2, -x+1/2, -y'
185 'y+1/2, -z+1/2, -x'
186 'x+1/2, -y+1/2, -z'
187 'z+1/2, y+1/2, x'
188 'y+1/2, x+1/2, z'
189 'x+1/2, z+1/2, y'
190 'z+1/2, x+1/2, y'
191 'y+1/2, z+1/2, x'
192 'x+1/2, y+1/2, z'

loop_
_atom_site_label
_atom_site_type_symbol
_atom_site_symmetry_multiplicity
_atom_site_Wyckoff_symbol
_atom_site_fract_x
_atom_site_fract_y
_atom_site_fract_z
_atom_site_B_iso_or_equiv
_atom_site_occupancy
Al1 Al0+ 4 a 0 0 0 0.8 1

loop_
_atom_type_symbol
_atom_type_oxidation_number
Al0+ 0
